data_1505559
loop_
_publ_author_name
'Song, Jinhua'
'Mishima, Masaaki'
'Rappoport, Zvi'

_publ_section_title
;
 Isomeric solid enols on ring- and amide-carbonyls of substituted
 2-carbanilido-1,3-indandiones.
;
_journal_issue 21
_journal_name_full 'Organic letters'
_journal_page_first 4307
_journal_page_last 4310
_journal_paper_doi 10.1021/ol7018554
_journal_volume 9
_journal_year 2007
_chemical_formula_moiety 'C17 H13 N O4'
_chemical_formula_sum 'C17 H13 N O4'
_chemical_formula_weight 295.28
_chemical_name_systematic
; 
 ? 
;
_space_group_IT_number 15
_symmetry_cell_setting monoclinic
_symmetry_space_group_name_Hall '-C 2yc'
_symmetry_space_group_name_H-M 'C 1 2/c 1'
_atom_sites_solution_hydrogens geom
_atom_sites_solution_primary direct
_atom_sites_solution_secondary difmap
_audit_creation_method SHELXL-97
_cell_angle_alpha 90.00
_cell_angle_beta 103.117(2)
_cell_angle_gamma 90.00
_cell_formula_units_Z 16
_cell_length_a 54.515(5)
_cell_length_b 3.8897(4)
_cell_length_c 26.331(3)
_cell_measurement_temperature 295(2)
_cell_volume 5437.7(10)
_computing_cell_refinement 'Bruker SMART'
_computing_data_collection 'Bruker SMART'
_computing_data_reduction 'Bruker SAINT'
_computing_molecular_graphics 'Bruker SHELXTL'
_computing_publication_material 'Bruker SHELXTL'
_computing_structure_refinement 'SHELXL-97 (Sheldrick, 1997)'
_computing_structure_solution 'SHELXS-97 (Sheldrick, 1990)'
_diffrn_ambient_temperature 295(2)
_diffrn_measured_fraction_theta_full 0.998
_diffrn_measured_fraction_theta_max 0.998
_diffrn_measurement_device_type 'CCD area detector'
_diffrn_measurement_method 'phi and omega scans'
_diffrn_radiation_monochromator graphite
_diffrn_radiation_source 'fine-focus sealed tube'
_diffrn_radiation_type MoK\a
_diffrn_radiation_wavelength 0.71073
_diffrn_reflns_av_R_equivalents 0.0614
_diffrn_reflns_av_sigmaI/netI 0.0595
_diffrn_reflns_limit_h_max 68
_diffrn_reflns_limit_h_min -68
_diffrn_reflns_limit_k_max 4
_diffrn_reflns_limit_k_min -4
_diffrn_reflns_limit_l_max 33
_diffrn_reflns_limit_l_min -33
_diffrn_reflns_number 28620
_diffrn_reflns_theta_full 27.00
_diffrn_reflns_theta_max 27.00
_diffrn_reflns_theta_min 1.94
_exptl_absorpt_coefficient_mu 0.104
_exptl_absorpt_correction_T_max 0.9938
_exptl_absorpt_correction_T_min 0.8644
_exptl_absorpt_correction_type none
_exptl_crystal_colour yellow
_exptl_crystal_density_diffrn 1.443
_exptl_crystal_density_method 'not measured'
_exptl_crystal_description plate
_exptl_crystal_F_000 2464
_exptl_crystal_size_max 0.27
_exptl_crystal_size_mid 0.23
_exptl_crystal_size_min 0.06
_refine_diff_density_max 0.221
_refine_diff_density_min -0.232
_refine_diff_density_rms 0.044
_refine_ls_extinction_method none
_refine_ls_goodness_of_fit_ref 1.273
_refine_ls_hydrogen_treatment mixed
_refine_ls_matrix_type full
_refine_ls_number_parameters 415
_refine_ls_number_reflns 5863
_refine_ls_number_restraints 0
_refine_ls_restrained_S_all 1.273
_refine_ls_R_factor_all 0.1261
_refine_ls_R_factor_gt 0.0928
_refine_ls_shift/su_max 0.000
_refine_ls_shift/su_mean 0.000
_refine_ls_structure_factor_coef Fsqd
_refine_ls_weighting_details 'calc w=1/[\s^2^(Fo^2^)+(0.0507P)^2^+0.0000P] where P=(Fo^2^+2Fc^2^)/3'
_refine_ls_weighting_scheme calc
_refine_ls_wR_factor_gt 0.1509
_refine_ls_wR_factor_ref 0.1638
_reflns_number_gt 4433
_reflns_number_total 5863
_reflns_threshold_expression >2sigma(I)
_cod_data_source_file ol7018554-file005.cif
_cod_data_source_block song131m
_cod_depositor_comments
;
The following automatic conversions were performed:

'_symmetry_cell_setting' value 'Monoclinic' changed to 'monoclinic'
according to /home/saulius/struct/CIF-dictionaries/cif_core.dic
dictionary named 'cif_core.dic' version 2.4.1 from 2010-06-29.

Automatic conversion script
Id: cif_fix_values 1715 2011-07-08 13:25:40Z adriana 
;
_cod_original_cell_volume 5437.9(9)
_cod_original_sg_symbol_H-M C2/c
_cod_database_code 1505559

loop_
_symmetry_equiv_pos_as_xyz
'x, y, z'
'-x, y, -z+1/2'
'x+1/2, y+1/2, z'
'-x+1/2, y+1/2, -z+1/2'
'-x, -y, -z'
'x, -y, z-1/2'
'-x+1/2, -y+1/2, -z'
'x+1/2, -y+1/2, z-1/2'

loop_
_atom_site_label
_atom_site_type_symbol
_atom_site_fract_x
_atom_site_fract_y
_atom_site_fract_z
_atom_site_U_iso_or_equiv
_atom_site_adp_type
_atom_site_occupancy
_atom_site_symmetry_multiplicity
_atom_site_calc_flag
_atom_site_refinement_flags
O3 O 0.11239(4) 0.3109(6) 0.22335(8) 0.0490(6) Uani 1 1 d .
C1 C 0.10739(6) 0.6821(8) 0.11796(11) 0.0366(7) Uani 1 1 d .
C2 C 0.08938(5) 0.5267(8) 0.14101(11) 0.0349(7) Uani 1 1 d .
C3 C 0.06365(6) 0.5166(8) 0.11487(12) 0.0374(7) Uani 1 1 d .
C4 C 0.04972(5) 0.3412(7) 0.15000(11) 0.0347(7) Uani 1 1 d .
C5 C 0.02442(6) 0.2740(9) 0.14363(14) 0.0504(9) Uani 1 1 d .
H5 H 0.0129 0.3387 0.1134 0.060 Uiso 1 1 calc R
C6 C 0.01665(6) 0.1067(9) 0.18381(15) 0.0564(10) Uani 1 1 d .
H6 H -0.0004 0.0604 0.1806 0.068 Uiso 1 1 calc R
C7 C 0.03371(6) 0.0085(8) 0.22821(14) 0.0506(9) Uani 1 1 d .
H7 H 0.0280 -0.1045 0.2545 0.061 Uiso 1 1 calc R
C8 C 0.05927(6) 0.0747(8) 0.23461(12) 0.0402(8) Uani 1 1 d .
H8 H 0.0708 0.0068 0.2646 0.048 Uiso 1 1 calc R
C9 C 0.06694(5) 0.2439(7) 0.19504(11) 0.0328(7) Uani 1 1 d .
C10 C 0.09287(5) 0.3582(7) 0.19078(11) 0.0339(7) Uani 1 1 d .
C11 C 0.15132(5) 0.8541(7) 0.12131(11) 0.0336(7) Uani 1 1 d .
C12 C 0.17070(6) 1.0232(8) 0.15520(11) 0.0406(8) Uani 1 1 d .
H12 H 0.1698 1.0597 0.1897 0.049 Uiso 1 1 calc R
C13 C 0.19126(6) 1.1374(8) 0.13781(12) 0.0434(8) Uani 1 1 d .
H13 H 0.2044 1.2467 0.1609 0.052 Uiso 1 1 calc R
C14 C 0.19256(6) 1.0913(8) 0.08655(12) 0.0365(7) Uani 1 1 d .
C15 C 0.17322(6) 0.9260(8) 0.05265(11) 0.0402(8) Uani 1 1 d .
H15 H 0.1739 0.8954 0.0180 0.048 Uiso 1 1 calc R
C16 C 0.15280(6) 0.8055(8) 0.07034(12) 0.0408(8) Uani 1 1 d .
H16 H 0.1399 0.6903 0.0475 0.049 Uiso 1 1 calc R
C17 C 0.21704(6) 1.1434(10) 0.02279(13) 0.0620(11) Uani 1 1 d .
H17A H 0.2168 0.8987 0.0179 0.093 Uiso 1 1 calc R
H17B H 0.2329 1.2336 0.0190 0.093 Uiso 1 1 calc R
H17C H 0.2037 1.2461 -0.0028 0.093 Uiso 1 1 calc R
C18 C 0.13395(6) 0.6864(8) 0.35204(11) 0.0374(7) Uani 1 1 d .
C19 C 0.15806(6) 0.5968(8) 0.34747(11) 0.0368(7) Uani 1 1 d .
C20 C 0.16745(5) 0.6607(8) 0.30202(11) 0.0352(7) Uani 1 1 d .
C21 C 0.19366(5) 0.5198(7) 0.31278(11) 0.0347(7) Uani 1 1 d .
C22 C 0.21113(6) 0.5180(8) 0.28246(12) 0.0441(8) Uani 1 1 d .
H22 H 0.2073 0.6072 0.2488 0.053 Uiso 1 1 calc R
C23 C 0.23471(6) 0.3785(9) 0.30380(15) 0.0536(9) Uani 1 1 d .
H23 H 0.2469 0.3765 0.2842 0.064 Uiso 1 1 calc R
C24 C 0.24028(6) 0.2433(9) 0.35337(14) 0.0535(9) Uani 1 1 d .
H24 H 0.2561 0.1503 0.3667 0.064 Uiso 1 1 calc R
C25 C 0.22262(6) 0.2436(9) 0.38362(14) 0.0522(9) Uani 1 1 d .
H25 H 0.2264 0.1514 0.4171 0.063 Uiso 1 1 calc R
C26 C 0.19921(6) 0.3844(8) 0.36292(12) 0.0388(7) Uani 1 1 d .
C27 C 0.17666(6) 0.4254(8) 0.38635(12) 0.0408(8) Uani 1 1 d .
C28 C 0.10058(6) 0.6447(8) 0.40154(11) 0.0359(7) Uani 1 1 d .
C29 C 0.09654(6) 0.7666(8) 0.44780(11) 0.0415(8) Uani 1 1 d .
H29 H 0.1101 0.8364 0.4740 0.050 Uiso 1 1 calc R
C30 C 0.07236(6) 0.7860(8) 0.45566(11) 0.0436(8) Uani 1 1 d .
H30 H 0.0697 0.8640 0.4874 0.052 Uiso 1 1 calc R
C31 C 0.05219(6) 0.6898(8) 0.41650(12) 0.0378(7) Uani 1 1 d .
C32 C 0.05644(6) 0.5644(8) 0.37010(12) 0.0433(8) Uani 1 1 d .
H32 H 0.0429 0.4959 0.3437 0.052 Uiso 1 1 calc R
C33 C 0.08056(6) 0.5405(8) 0.36272(11) 0.0425(8) Uani 1 1 d .
H33 H 0.0833 0.4541 0.3316 0.051 Uiso 1 1 calc R
C34 C 0.02172(6) 0.8474(9) 0.46494(13) 0.0563(10) Uani 1 1 d .
H34A H 0.0294 0.7119 0.4948 0.084 Uiso 1 1 calc R
H34B H 0.0038 0.8493 0.4612 0.084 Uiso 1 1 calc R
H34C H 0.0280 1.0784 0.4695 0.084 Uiso 1 1 calc R
N1 N 0.13126(5) 0.7186(7) 0.14187(10) 0.0391(7) Uani 1 1 d .
H1N1 H 0.1353(5) 0.655(8) 0.1745(12) 0.044(9) Uiso 1 1 d .
N2 N 0.12578(5) 0.6143(7) 0.39436(10) 0.0440(7) Uani 1 1 d .
H1N2 H 0.1365(5) 0.518(8) 0.4177(11) 0.041(10) Uiso 1 1 d .
O1 O 0.10021(5) 0.8001(6) 0.06996(9) 0.0517(6) Uani 1 1 d .
H1O1 H 0.0839(7) 0.775(11) 0.0631(15) 0.085(15) Uiso 1 1 d .
O2 O 0.05449(4) 0.6351(6) 0.07023(8) 0.0547(6) Uani 1 1 d .
O4 O 0.21365(4) 1.2194(6) 0.07320(8) 0.0512(6) Uani 1 1 d .
O5 O 0.11828(4) 0.8518(6) 0.31479(9) 0.0467(6) Uani 1 1 d .
H1O5 H 0.1263(7) 0.889(10) 0.2899(14) 0.077(13) Uiso 1 1 d .
O6 O 0.15628(4) 0.8068(6) 0.26179(8) 0.0487(6) Uani 1 1 d .
O7 O 0.17503(4) 0.3314(7) 0.42999(8) 0.0590(7) Uani 1 1 d .
O8 O 0.02754(4) 0.7031(6) 0.41948(8) 0.0545(6) Uani 1 1 d .

loop_
_atom_site_aniso_label
_atom_site_aniso_U_11
_atom_site_aniso_U_22
_atom_site_aniso_U_33
_atom_site_aniso_U_23
_atom_site_aniso_U_13
_atom_site_aniso_U_12
O3 0.0348(13) 0.0661(16) 0.0416(13) 0.0122(12) -0.0011(10) -0.0039(11)
C1 0.0436(19) 0.0356(17) 0.0308(17) 0.0006(14) 0.0091(14) 0.0095(14)
C2 0.0377(18) 0.0387(17) 0.0284(16) 0.0015(14) 0.0075(13) 0.0065(14)
C3 0.0378(18) 0.0389(17) 0.0330(17) -0.0047(14) 0.0029(14) 0.0058(14)
C4 0.0335(17) 0.0344(16) 0.0342(17) -0.0058(14) 0.0034(13) 0.0055(13)
C5 0.036(2) 0.056(2) 0.055(2) -0.0040(18) 0.0014(16) 0.0029(16)
C6 0.034(2) 0.062(2) 0.075(3) -0.006(2) 0.0169(19) -0.0058(17)
C7 0.054(2) 0.045(2) 0.059(2) -0.0038(18) 0.0249(19) -0.0067(17)
C8 0.0425(19) 0.0384(18) 0.0400(18) -0.0029(15) 0.0097(15) -0.0032(15)
C9 0.0345(17) 0.0296(16) 0.0342(16) -0.0057(13) 0.0078(13) 0.0016(12)
C10 0.0315(17) 0.0342(17) 0.0340(17) -0.0050(13) 0.0028(14) 0.0024(13)
C11 0.0348(17) 0.0356(16) 0.0321(16) 0.0040(13) 0.0112(14) 0.0054(13)
C12 0.046(2) 0.050(2) 0.0271(16) 0.0012(14) 0.0115(14) 0.0030(16)
C13 0.044(2) 0.048(2) 0.0358(18) -0.0028(15) 0.0035(15) -0.0038(15)
C14 0.0378(18) 0.0352(17) 0.0381(18) 0.0025(14) 0.0119(14) 0.0003(14)
C15 0.0459(19) 0.048(2) 0.0290(17) -0.0047(14) 0.0132(15) -0.0009(15)
C16 0.0440(19) 0.0430(19) 0.0363(18) -0.0082(15) 0.0111(15) -0.0056(15)
C17 0.058(2) 0.080(3) 0.058(2) -0.006(2) 0.031(2) -0.016(2)
C18 0.0411(18) 0.0423(18) 0.0276(16) 0.0043(14) 0.0049(14) -0.0006(15)
C19 0.0354(17) 0.0452(19) 0.0290(16) 0.0029(14) 0.0054(13) -0.0022(14)
C20 0.0322(16) 0.0403(17) 0.0304(16) -0.0026(14) 0.0014(13) -0.0053(14)
C21 0.0351(17) 0.0337(16) 0.0336(17) -0.0030(14) 0.0038(14) -0.0039(13)
C22 0.045(2) 0.050(2) 0.0379(18) -0.0032(16) 0.0108(15) -0.0038(16)
C23 0.042(2) 0.054(2) 0.069(3) -0.007(2) 0.0201(18) 0.0018(17)
C24 0.036(2) 0.048(2) 0.070(3) -0.0055(19) -0.0009(18) 0.0093(16)
C25 0.051(2) 0.049(2) 0.052(2) 0.0029(17) 0.0010(18) 0.0037(17)
C26 0.0379(18) 0.0371(17) 0.0365(18) 0.0002(14) -0.0016(14) -0.0017(14)
C27 0.0405(19) 0.0458(19) 0.0335(18) 0.0002(15) 0.0032(15) -0.0046(15)
C28 0.0444(19) 0.0372(17) 0.0272(16) 0.0045(13) 0.0103(14) 0.0003(14)
C29 0.046(2) 0.047(2) 0.0297(17) -0.0037(15) 0.0047(14) -0.0086(15)
C30 0.053(2) 0.050(2) 0.0293(17) -0.0085(15) 0.0134(15) -0.0027(16)
C31 0.0410(19) 0.0360(17) 0.0374(18) 0.0019(14) 0.0113(15) 0.0006(14)
C32 0.046(2) 0.048(2) 0.0336(18) -0.0044(15) 0.0047(15) -0.0105(16)
C33 0.057(2) 0.0438(19) 0.0296(17) -0.0088(14) 0.0169(16) -0.0069(16)
C34 0.054(2) 0.065(2) 0.056(2) -0.0043(19) 0.0253(18) 0.0097(19)
N1 0.0425(17) 0.0462(17) 0.0292(15) 0.0094(13) 0.0096(13) 0.0048(12)
N2 0.0421(17) 0.0581(19) 0.0323(15) 0.0137(14) 0.0094(13) 0.0073(14)
O1 0.0493(16) 0.0677(17) 0.0367(13) 0.0156(12) 0.0069(12) 0.0045(13)
O2 0.0485(14) 0.0725(17) 0.0365(13) 0.0121(12) -0.0039(11) 0.0075(12)
O4 0.0463(14) 0.0635(16) 0.0472(14) -0.0055(12) 0.0178(11) -0.0132(12)
O5 0.0387(13) 0.0662(16) 0.0368(13) 0.0170(12) 0.0119(11) 0.0058(11)
O6 0.0401(13) 0.0701(16) 0.0339(12) 0.0158(12) 0.0042(10) 0.0037(12)
O7 0.0639(16) 0.0787(18) 0.0337(13) 0.0191(12) 0.0093(12) 0.0087(14)
O8 0.0441(14) 0.0755(17) 0.0461(14) -0.0111(13) 0.0153(11) -0.0036(12)

loop_
_atom_type_symbol
_atom_type_description
_atom_type_scat_dispersion_real
_atom_type_scat_dispersion_imag
_atom_type_scat_source
C C 0.0033 0.0016 'International Tables Vol C Tables 4.2.6.8 and 6.1.1.4'
H H 0.0000 0.0000 'International Tables Vol C Tables 4.2.6.8 and 6.1.1.4'
N N 0.0061 0.0033 'International Tables Vol C Tables 4.2.6.8 and 6.1.1.4'
O O 0.0106 0.0060 'International Tables Vol C Tables 4.2.6.8 and 6.1.1.4'

loop_
_geom_angle_atom_site_label_1
_geom_angle_atom_site_label_2
_geom_angle_atom_site_label_3
_geom_angle
O1 C1 N1 117.8(3)
O1 C1 C2 118.7(3)
N1 C1 C2 123.5(3)
C1 C2 C3 121.0(3)
C1 C2 C10 129.0(3)
C3 C2 C10 110.0(3)
O2 C3 C2 125.8(3)
O2 C3 C4 126.8(3)
C2 C3 C4 107.4(3)
C5 C4 C9 121.2(3)
C5 C4 C3 130.5(3)
C9 C4 C3 108.3(3)
C4 C5 C6 117.8(3)
C4 C5 H5 121.1
C6 C5 H5 121.1
C7 C6 C5 121.0(3)
C7 C6 H6 119.5
C5 C6 H6 119.5
C6 C7 C8 121.3(3)
C6 C7 H7 119.4
C8 C7 H7 119.4
C9 C8 C7 117.8(3)
C9 C8 H8 121.1
C7 C8 H8 121.1
C8 C9 C4 121.0(3)
C8 C9 C10 130.4(3)
C4 C9 C10 108.6(3)
O3 C10 C2 128.6(3)
O3 C10 C9 125.8(3)
C2 C10 C9 105.6(2)
C16 C11 C12 119.3(3)
C16 C11 N1 122.6(3)
C12 C11 N1 118.0(3)
C13 C12 C11 119.9(3)
C13 C12 H12 120.1
C11 C12 H12 120.1
C12 C13 C14 120.7(3)
C12 C13 H13 119.7
C14 C13 H13 119.7
O4 C14 C15 124.6(3)
O4 C14 C13 115.9(3)
C15 C14 C13 119.6(3)
C14 C15 C16 119.8(3)
C14 C15 H15 120.1
C16 C15 H15 120.1
C11 C16 C15 120.8(3)
C11 C16 H16 119.6
C15 C16 H16 119.6
O4 C17 H17A 109.5
O4 C17 H17B 109.5
H17A C17 H17B 109.5
O4 C17 H17C 109.5
H17A C17 H17C 109.5
H17B C17 H17C 109.5
O5 C18 N2 116.6(3)
O5 C18 C19 121.7(3)
N2 C18 C19 121.7(3)
C18 C19 C20 123.7(3)
C18 C19 C27 125.8(3)
C20 C19 C27 110.5(3)
O6 C20 C19 126.8(3)
O6 C20 C21 126.5(3)
C19 C20 C21 106.6(2)
C22 C21 C26 121.3(3)
C22 C21 C20 130.5(3)
C26 C21 C20 108.2(3)
C21 C22 C23 117.8(3)
C21 C22 H22 121.1
C23 C22 H22 121.1
C24 C23 C22 121.1(3)
C24 C23 H23 119.4
C22 C23 H23 119.4
C23 C24 C25 120.9(3)
C23 C24 H24 119.5
C25 C24 H24 119.5
C26 C25 C24 118.3(3)
C26 C25 H25 120.8
C24 C25 H25 120.8
C25 C26 C21 120.5(3)
C25 C26 C27 130.4(3)
C21 C26 C27 109.1(3)
O7 C27 C19 128.1(3)
O7 C27 C26 126.3(3)
C19 C27 C26 105.6(3)
C29 C28 C33 120.1(3)
C29 C28 N2 119.9(3)
C33 C28 N2 120.0(3)
C28 C29 C30 120.2(3)
C28 C29 H29 119.9
C30 C29 H29 119.9
C31 C30 C29 120.0(3)
C31 C30 H30 120.0
C29 C30 H30 120.0
O8 C31 C30 125.2(3)
O8 C31 C32 115.4(3)
C30 C31 C32 119.4(3)
C33 C32 C31 120.4(3)
C33 C32 H32 119.8
C31 C32 H32 119.8
C32 C33 C28 119.8(3)
C32 C33 H33 120.1
C28 C33 H33 120.1
O8 C34 H34A 109.5
O8 C34 H34B 109.5
H34A C34 H34B 109.5
O8 C34 H34C 109.5
H34A C34 H34C 109.5
H34B C34 H34C 109.5
C1 N1 C11 128.1(3)
C1 N1 H1N1 116.1(19)
C11 N1 H1N1 115.8(19)
C18 N2 C28 127.6(3)
C18 N2 H1N2 114(2)
C28 N2 H1N2 118(2)
C1 O1 H1O1 103(3)
C14 O4 C17 117.5(2)
C18 O5 H1O5 107(2)
C31 O8 C34 118.3(2)

loop_
_geom_bond_atom_site_label_1
_geom_bond_atom_site_label_2
_geom_bond_distance
O3 C10 1.220(3)
C1 O1 1.318(3)
C1 N1 1.319(4)
C1 C2 1.403(4)
C2 C3 1.416(4)
C2 C10 1.439(4)
C3 O2 1.256(3)
C3 C4 1.489(4)
C4 C5 1.376(4)
C4 C9 1.388(4)
C5 C6 1.388(5)
C5 H5 0.9300
C6 C7 1.373(5)
C6 H6 0.9300
C7 C8 1.389(4)
C7 H7 0.9300
C8 C9 1.375(4)
C8 H8 0.9300
C9 C10 1.510(4)
C11 C16 1.376(4)
C11 C12 1.385(4)
C11 N1 1.426(4)
C12 C13 1.377(4)
C12 H12 0.9300
C13 C14 1.379(4)
C13 H13 0.9300
C14 O4 1.370(3)
C14 C15 1.377(4)
C15 C16 1.383(4)
C15 H15 0.9300
C16 H16 0.9300
C17 O4 1.413(4)
C17 H17A 0.9600
C17 H17B 0.9600
C17 H17C 0.9600
C18 O5 1.313(3)
C18 N2 1.321(4)
C18 C19 1.391(4)
C19 C20 1.426(4)
C19 C27 1.432(4)
C20 O6 1.234(3)
C20 C21 1.496(4)
C21 C22 1.375(4)
C21 C26 1.390(4)
C22 C23 1.391(4)
C22 H22 0.9300
C23 C24 1.376(5)
C23 H23 0.9300
C24 C25 1.382(5)
C24 H24 0.9300
C25 C26 1.382(4)
C25 H25 0.9300
C26 C27 1.504(4)
C27 O7 1.228(3)
C28 C29 1.370(4)
C28 C33 1.376(4)
C28 N2 1.433(4)
C29 C30 1.382(4)
C29 H29 0.9300
C30 C31 1.378(4)
C30 H30 0.9300
C31 O8 1.365(3)
C31 C32 1.383(4)
C32 C33 1.375(4)
C32 H32 0.9300
C33 H33 0.9300
C34 O8 1.421(3)
C34 H34A 0.9600
C34 H34B 0.9600
C34 H34C 0.9600
N1 H1N1 0.87(3)
N2 H1N2 0.84(3)
O1 H1O1 0.87(4)
O5 H1O5 0.88(4)

loop_
_geom_hbond_atom_site_label_D
_geom_hbond_atom_site_label_H
_geom_hbond_atom_site_label_A
_geom_hbond_distance_DH
_geom_hbond_distance_HA
_geom_hbond_distance_DA
_geom_hbond_angle_DHA
_geom_hbond_site_symmetry_A
O5 H1O5 O3 0.88(4) 2.40(4) 2.956(3) 122(3) 1_565
O5 H1O5 O6 0.88(4) 1.97(4) 2.753(3) 148(3) .
O1 H1O1 O2 0.87(4) 1.74(4) 2.575(3) 159(4) .
N2 H1N2 O7 0.84(3) 2.17(3) 2.856(4) 139(3) .
N1 H1N1 O3 0.87(3) 2.39(3) 3.030(3) 130(2) .

loop_
_cod_related_entry_id
_cod_related_entry_database
_cod_related_entry_code
1 ChemSpider 9034678
